data_4312854
loop_
_publ_author_name
'Richard Y. C. Shin'
'Martin A. Bennett'
'Lai Yoong Goh'
'Wei Chen'
'David C. R. Hockless'
'Weng Kee Leong'
'Kazushi Mashima'
'Anthony C. Willis'

_publ_section_title
;
 Arene-Ruthenium Complexes of an Acyclic Thiolate-Thioether and Tridentate
 Thioether Derivatives Resulting from Ring-Closure Reactions
;
_journal_name_full 'Inorganic Chemistry'
_journal_page_first 96
_journal_page_last 106
_journal_paper_doi 10.1021/ic0203419
_journal_volume 42
_journal_year 2003
_chemical_formula_moiety '[Ru(CCH~3~)~6~]~2~[S~3~(CH~2~)~4~]Cl.Cl.H~2~O'
_chemical_formula_sum 'C28 H46 Cl2 O Ru2 S3'
_chemical_formula_weight 767.87
_chemical_name_systematic
;
  ?
;
_space_group_IT_number 14
_symmetry_cell_setting monoclinic
_symmetry_space_group_name_Hall '-P 2ybc'
_symmetry_space_group_name_H-M 'P 1 21/c 1'
_atom_sites_solution_hydrogens geom
_atom_sites_solution_primary direct
_atom_sites_solution_secondary difmap
_audit_creation_method SHELXL-97
_cell_angle_alpha 90.00
_cell_angle_beta 90.00(2)
_cell_angle_gamma 90.00
_cell_formula_units_Z 4
_cell_length_a 9.3192(3)
_cell_length_b 17.9876(6)
_cell_length_c 21.2085(5)
_cell_measurement_reflns_used 25
_cell_measurement_temperature 293(2)
_cell_volume 3555.18(18)
_computing_molecular_graphics SHELXTL/PC
_computing_publication_material SHELXTL/PC
_computing_structure_refinement 'SHELXL-97 (Sheldrick, 1997)'
_computing_structure_solution 'SHELXS-97 (Sheldrick, 1990)'
_diffrn_ambient_temperature 293(2)
_diffrn_measured_fraction_theta_full 0.919
_diffrn_measured_fraction_theta_max 0.919
_diffrn_measurement_device_type 'MSC/Rigaku RAXIS-IIC imaging plate'
_diffrn_measurement_method omega'
_diffrn_radiation_monochromator graphite
_diffrn_radiation_source 'fine-focus sealed tube'
_diffrn_radiation_type MoK\a
_diffrn_radiation_wavelength 0.71090
_diffrn_reflns_av_R_equivalents 0.0438
_diffrn_reflns_av_sigmaI/netI 0.0403
_diffrn_reflns_limit_h_max 11
_diffrn_reflns_limit_h_min -11
_diffrn_reflns_limit_k_max 20
_diffrn_reflns_limit_k_min 0
_diffrn_reflns_limit_l_max 26
_diffrn_reflns_limit_l_min -26
_diffrn_reflns_number 12808
_diffrn_reflns_theta_full 26.75
_diffrn_reflns_theta_max 26.75
_diffrn_reflns_theta_min 1.48
_diffrn_standards_interval_count 150
_diffrn_standards_number 3
_exptl_absorpt_coefficient_mu 1.194
_exptl_absorpt_correction_type empirical
_exptl_crystal_colour orange
_exptl_crystal_density_diffrn 1.435
_exptl_crystal_density_method 'not measured'
_exptl_crystal_description polyhedron
_exptl_crystal_F_000 1568
_exptl_crystal_size_max 0.28
_exptl_crystal_size_mid 0.12
_exptl_crystal_size_min 0.10
_refine_diff_density_max 1.654
_refine_diff_density_min -0.902
_refine_diff_density_rms 0.206
_refine_ls_extinction_method none
_refine_ls_goodness_of_fit_ref 1.191
_refine_ls_hydrogen_treatment mixed
_refine_ls_matrix_type full
_refine_ls_number_parameters 337
_refine_ls_number_reflns 7173
_refine_ls_number_restraints 0
_refine_ls_restrained_S_all 1.191
_refine_ls_R_factor_all 0.0802
_refine_ls_R_factor_gt 0.0753
_refine_ls_shift/su_max 0.040
_refine_ls_shift/su_mean 0.001
_refine_ls_structure_factor_coef Fsqd
_refine_ls_weighting_details 'w=1/[\s^2^(Fo^2^)+(0.1175P)^2^+12.5000P] where P=(Fo^2^+2Fc^2^)/3'
_refine_ls_weighting_scheme calc
_refine_ls_wR_factor_gt 0.2327
_refine_ls_wR_factor_ref 0.2362
_reflns_number_gt 6852
_reflns_number_total 7173
_reflns_threshold_expression >2sigma(I)
_cod_data_source_file ic0203419_4.cif
_cod_data_source_block gly12=(7).H2O
_cod_depositor_comments
;
The following automatic conversions were performed:

'_symmetry_cell_setting' value 'Monoclinic' changed to 'monoclinic'
according to the built-in table from CIF Core dictionary named
'cif_core.dic' version 2.4.1 from 2010-06-29.

Automatic conversion script
Id: cif_fix_values 1646 2011-03-28 12:23:43Z adriana 

The following automatic conversions were performed:

'_refine_ls_weighting_scheme' value 'calc
w=1/[\s^2^(Fo^2^)+(0.1175P)^2^+12.5000P] where P=(Fo^2^+2Fc^2^)/3'
was changed to 'calc'. New tag '_refine_ls_weighting_details' was
created. The value of the new tag was set to
'w=1/[\s^2^(Fo^2^)+(0.1175P)^2^+12.5000P] where P=(Fo^2^+2Fc^2^)/3'.

Automatic conversion script
Id: cif_fix_values 3143 2015-03-26 13:38:13Z robertas 
;
_cod_database_code 4312854

loop_
_symmetry_equiv_pos_as_xyz
'x, y, z'
'-x, y+1/2, -z+1/2'
'-x, -y, -z'
'x, -y-1/2, z-1/2'

loop_
_atom_site_label
_atom_site_type_symbol
_atom_site_fract_x
_atom_site_fract_y
_atom_site_fract_z
_atom_site_U_iso_or_equiv
_atom_site_adp_type
_atom_site_occupancy
_atom_site_calc_flag
_atom_site_refinement_flags
_atom_site_disorder_assembly
_atom_site_disorder_group
Ru1 Ru 0.50004(6) 0.18982(3) 0.39165(2) 0.0435(2) Uani 1 d . . .
Ru2 Ru 0.49992(7) 0.16485(3) 0.21801(2) 0.0494(2) Uani 1 d . . .
Cl1 Cl 0.5001(3) 0.03067(11) 0.21284(9) 0.0796(8) Uani 1 d . . .
Cl2 Cl 1.0004(3) -0.08764(17) 0.39554(13) 0.0838(7) Uani 1 d . . .
S1 S 0.4999(3) 0.06202(10) 0.39842(8) 0.0577(5) Uani 1 d . . .
S2 S 0.3385(2) 0.17477(11) 0.30659(8) 0.0513(4) Uani 1 d . . .
S3 S 0.6618(2) 0.17469(11) 0.30654(8) 0.0508(4) Uani 1 d . . .
O O 0.9977(13) 0.0784(4) 0.4513(4) 0.109(3) Uani 1 d . . .
C1 C 0.2534(11) 0.0874(5) 0.3273(4) 0.074(3) Uani 1 d . . .
H1A H 0.1792 0.0978 0.3581 0.089 Uiso 1 calc R . .
H1B H 0.2060 0.0683 0.2899 0.089 Uiso 1 calc R . .
C2 C 0.3463(12) 0.0273(5) 0.3529(4) 0.076(3) Uani 1 d . . .
H2A H 0.3817 -0.0026 0.3182 0.091 Uiso 1 calc R . .
H2B H 0.2889 -0.0046 0.3798 0.091 Uiso 1 calc R . .
C3 C 0.6541(12) 0.0276(5) 0.3529(4) 0.073(3) Uani 1 d . . .
H3A H 0.7115 -0.0044 0.3798 0.088 Uiso 1 calc R . .
H3B H 0.6190 -0.0023 0.3182 0.088 Uiso 1 calc R . .
C4 C 0.7474(11) 0.0876(5) 0.3274(4) 0.068(2) Uani 1 d . . .
H4A H 0.7951 0.0686 0.2901 0.082 Uiso 1 calc R . .
H4B H 0.8212 0.0982 0.3584 0.082 Uiso 1 calc R . .
C5 C 0.4216(9) 0.1941(4) 0.4908(3) 0.0521(17) Uani 1 d . . .
C6 C 0.3474(9) 0.2479(5) 0.4566(3) 0.0563(18) Uani 1 d . . .
C7 C 0.4243(10) 0.3038(4) 0.4225(4) 0.0565(19) Uani 1 d . . .
C8 C 0.5744(10) 0.3040(4) 0.4226(3) 0.0545(18) Uani 1 d . . .
C9 C 0.6538(9) 0.2483(4) 0.4567(3) 0.0541(17) Uani 1 d . . .
C10 C 0.5779(9) 0.1936(4) 0.4911(3) 0.0491(16) Uani 1 d . . .
C11 C 0.3432(12) 0.1357(6) 0.5287(4) 0.077(3) Uani 1 d . . .
H11A H 0.2420 0.1397 0.5210 0.116 Uiso 1 calc R . .
H11B H 0.3618 0.1432 0.5728 0.116 Uiso 1 calc R . .
H11C H 0.3761 0.0873 0.5164 0.116 Uiso 1 calc R . .
C12 C 0.1823(12) 0.2456(7) 0.4554(6) 0.087(3) Uani 1 d . . .
H12A H 0.1508 0.2153 0.4208 0.131 Uiso 1 calc R . .
H12B H 0.1455 0.2951 0.4505 0.131 Uiso 1 calc R . .
H12C H 0.1476 0.2249 0.4943 0.131 Uiso 1 calc R . .
C13 C 0.3431(13) 0.3650(6) 0.3897(5) 0.080(3) Uani 1 d . . .
H13A H 0.4081 0.3936 0.3643 0.120 Uiso 1 calc R . .
H13B H 0.2994 0.3967 0.4206 0.120 Uiso 1 calc R . .
H13C H 0.2701 0.3437 0.3634 0.120 Uiso 1 calc R . .
C14 C 0.6605(12) 0.3655(6) 0.3898(5) 0.077(3) Uani 1 d . . .
H14A H 0.5958 0.3997 0.3698 0.115 Uiso 1 calc R . .
H14B H 0.7223 0.3438 0.3586 0.115 Uiso 1 calc R . .
H14C H 0.7174 0.3915 0.4204 0.115 Uiso 1 calc R . .
C15 C 0.8177(10) 0.2476(6) 0.4553(6) 0.080(3) Uani 1 d . . .
H15A H 0.8542 0.2690 0.4935 0.120 Uiso 1 calc R . .
H15B H 0.8509 0.2761 0.4199 0.120 Uiso 1 calc R . .
H15C H 0.8511 0.1973 0.4515 0.120 Uiso 1 calc R . .
C16 C 0.6620(12) 0.1361(6) 0.5284(4) 0.075(3) Uani 1 d . . .
H16A H 0.7440 0.1206 0.5044 0.113 Uiso 1 calc R . .
H16B H 0.6019 0.0939 0.5368 0.113 Uiso 1 calc R . .
H16C H 0.6933 0.1575 0.5675 0.113 Uiso 1 calc R . .
C17 C 0.4228(11) 0.2738(4) 0.1845(3) 0.061(2) Uani 1 d . . .
C18 C 0.3480(10) 0.2181(5) 0.1503(4) 0.061(2) Uani 1 d . . .
C19 C 0.4236(11) 0.1625(5) 0.1178(3) 0.063(2) Uani 1 d . . .
C20 C 0.5745(11) 0.1626(5) 0.1181(4) 0.063(2) Uani 1 d . . .
C21 C 0.6524(10) 0.2189(5) 0.1508(4) 0.062(2) Uani 1 d . . .
C22 C 0.5770(10) 0.2741(4) 0.1844(3) 0.060(2) Uani 1 d . . .
C23 C 0.3400(13) 0.3343(6) 0.2177(5) 0.081(3) Uani 1 d . . .
H23A H 0.3912 0.3805 0.2142 0.121 Uiso 1 calc R . .
H23B H 0.3290 0.3216 0.2614 0.121 Uiso 1 calc R . .
H23C H 0.2471 0.3394 0.1986 0.121 Uiso 1 calc R . .
C24 C 0.1880(12) 0.2159(7) 0.1520(6) 0.092(3) Uani 1 d . . .
H24A H 0.1546 0.1731 0.1293 0.138 Uiso 1 calc R . .
H24B H 0.1503 0.2601 0.1328 0.138 Uiso 1 calc R . .
H24C H 0.1561 0.2130 0.1950 0.138 Uiso 1 calc R . .
C25 C 0.3437(15) 0.1025(7) 0.0823(5) 0.091(3) Uani 1 d . . .
H25A H 0.2515 0.0948 0.1014 0.137 Uiso 1 calc R . .
H25B H 0.3977 0.0571 0.0838 0.137 Uiso 1 calc R . .
H25C H 0.3311 0.1175 0.0392 0.137 Uiso 1 calc R . .
C26 C 0.6578(15) 0.1021(7) 0.0823(5) 0.095(4) Uani 1 d . . .
H26A H 0.6065 0.0559 0.0849 0.143 Uiso 1 calc R . .
H26B H 0.7512 0.0963 0.1008 0.143 Uiso 1 calc R . .
H26C H 0.6676 0.1163 0.0389 0.143 Uiso 1 calc R . .
C27 C 0.8118(12) 0.2181(8) 0.1518(6) 0.097(4) Uani 1 d . . .
H27A H 0.8458 0.1709 0.1367 0.145 Uiso 1 calc R . .
H27B H 0.8450 0.2258 0.1941 0.145 Uiso 1 calc R . .
H27C H 0.8477 0.2570 0.1251 0.145 Uiso 1 calc R . .
C28 C 0.6597(13) 0.3336(6) 0.2174(5) 0.080(3) Uani 1 d . . .
H28A H 0.5974 0.3598 0.2458 0.121 Uiso 1 calc R . .
H28B H 0.6978 0.3677 0.1868 0.121 Uiso 1 calc R . .
H28C H 0.7371 0.3116 0.2407 0.121 Uiso 1 calc R . .

loop_
_atom_site_aniso_label
_atom_site_aniso_U_11
_atom_site_aniso_U_22
_atom_site_aniso_U_33
_atom_site_aniso_U_23
_atom_site_aniso_U_13
_atom_site_aniso_U_12
Ru1 0.0595(4) 0.0363(3) 0.0346(3) 0.00074(18) -0.0007(2) 0.0000(2)
Ru2 0.0741(4) 0.0393(3) 0.0347(3) 0.00421(19) -0.0006(2) -0.0001(3)
Cl1 0.151(2) 0.0402(10) 0.0473(10) 0.0009(7) -0.0002(11) 0.0004(12)
Cl2 0.0861(16) 0.0889(18) 0.0765(15) -0.0138(12) -0.0001(12) 0.0002(13)
S1 0.0949(15) 0.0371(9) 0.0410(8) 0.0043(6) -0.0004(8) 0.0001(9)
S2 0.0680(11) 0.0492(9) 0.0367(8) 0.0028(7) -0.0034(7) -0.0046(8)
S3 0.0664(11) 0.0485(9) 0.0376(8) 0.0026(6) 0.0025(7) 0.0028(8)
O 0.178(9) 0.072(5) 0.078(5) 0.013(4) 0.000(5) 0.003(6)
C1 0.090(6) 0.078(6) 0.054(4) 0.007(4) -0.016(4) -0.034(5)
C2 0.119(8) 0.050(5) 0.059(5) 0.003(4) -0.002(5) -0.026(5)
C3 0.114(8) 0.046(4) 0.060(5) 0.002(4) 0.003(5) 0.024(5)
C4 0.087(6) 0.064(5) 0.055(4) 0.007(4) 0.012(4) 0.028(5)
C5 0.074(5) 0.048(4) 0.034(3) -0.001(3) 0.006(3) -0.003(3)
C6 0.064(4) 0.056(5) 0.048(4) -0.012(3) 0.007(3) 0.009(4)
C7 0.085(6) 0.039(4) 0.045(4) -0.004(3) -0.002(3) 0.007(4)
C8 0.077(5) 0.041(4) 0.045(4) -0.005(3) 0.003(3) -0.007(3)
C9 0.061(4) 0.051(4) 0.050(4) -0.012(3) -0.007(3) -0.006(3)
C10 0.068(4) 0.045(4) 0.035(3) -0.002(3) -0.006(3) 0.003(3)
C11 0.099(7) 0.078(6) 0.054(5) 0.003(4) 0.020(5) -0.014(5)
C12 0.079(6) 0.091(8) 0.092(7) -0.015(6) 0.005(5) 0.006(6)
C13 0.101(8) 0.067(6) 0.072(6) 0.005(5) -0.004(5) 0.018(5)
C14 0.094(7) 0.070(6) 0.067(5) 0.004(4) 0.003(5) -0.019(5)
C15 0.067(5) 0.068(6) 0.105(7) -0.011(5) -0.009(5) -0.002(5)
C16 0.092(7) 0.078(6) 0.056(5) 0.005(4) -0.021(4) 0.011(5)
C17 0.094(6) 0.046(4) 0.042(4) 0.013(3) 0.000(4) 0.010(4)
C18 0.079(5) 0.059(5) 0.046(4) 0.018(3) -0.010(3) 0.000(4)
C19 0.093(6) 0.059(5) 0.037(4) 0.008(3) -0.004(4) -0.001(4)
C20 0.092(6) 0.054(5) 0.044(4) 0.006(3) 0.003(4) 0.002(4)
C21 0.075(5) 0.064(5) 0.048(4) 0.019(4) 0.009(3) -0.001(4)
C22 0.092(6) 0.046(4) 0.043(4) 0.014(3) 0.001(4) -0.007(4)
C23 0.106(8) 0.063(6) 0.073(6) 0.010(4) 0.010(5) 0.017(5)
C24 0.089(7) 0.099(8) 0.089(7) 0.029(6) -0.021(6) -0.002(6)
C25 0.126(10) 0.083(7) 0.065(6) -0.003(5) -0.025(6) -0.018(7)
C26 0.134(10) 0.087(7) 0.065(6) -0.004(5) 0.024(6) 0.028(7)
C27 0.087(7) 0.113(10) 0.090(7) 0.039(7) 0.016(6) 0.009(7)
C28 0.111(8) 0.060(6) 0.071(6) 0.011(4) -0.010(5) -0.014(5)

loop_
_atom_type_symbol
_atom_type_description
_atom_type_scat_dispersion_real
_atom_type_scat_dispersion_imag
_atom_type_scat_source
C C 0.0033 0.0016 'International Tables Vol C Tables 4.2.6.8 and 6.1.1.4'
H H 0.0000 0.0000 'International Tables Vol C Tables 4.2.6.8 and 6.1.1.4'
S S 0.1246 0.1234 'International Tables Vol C Tables 4.2.6.8 and 6.1.1.4'
Cl Cl 0.1484 0.1585 'International Tables Vol C Tables 4.2.6.8 and 6.1.1.4'
Ru Ru -1.2594 0.8363 'International Tables Vol C Tables 4.2.6.8 and 6.1.1.4'
O O 0.0106 0.0060 'International Tables Vol C Tables 4.2.6.8 and 6.1.1.4'

loop_
_geom_angle_atom_site_label_1
_geom_angle_atom_site_label_2
_geom_angle_atom_site_label_3
_geom_angle
_geom_angle_site_symmetry_1
_geom_angle_site_symmetry_3
_geom_angle_publ_flag
C5 Ru1 C10 38.1(3) . . ?
C5 Ru1 C6 36.4(3) . . ?
C10 Ru1 C6 67.1(3) . . ?
C5 Ru1 C9 67.3(3) . . ?
C10 Ru1 C9 36.8(3) . . ?
C6 Ru1 C9 79.0(3) . . ?
C5 Ru1 C8 78.2(3) . . ?
C10 Ru1 C8 66.4(3) . . ?
C6 Ru1 C8 66.0(3) . . ?
C9 Ru1 C8 37.2(3) . . ?
C5 Ru1 C7 66.1(3) . . ?
C10 Ru1 C7 78.5(3) . . ?
C6 Ru1 C7 37.0(3) . . ?
C9 Ru1 C7 66.3(3) . . ?
C8 Ru1 C7 36.0(3) . . ?
C5 Ru1 S1 88.6(2) . . ?
C10 Ru1 S1 88.36(19) . . ?
C6 Ru1 S1 115.3(2) . . ?
C9 Ru1 S1 115.4(2) . . ?
C8 Ru1 S1 152.5(2) . . ?
C7 Ru1 S1 152.3(2) . . ?
C5 Ru1 S2 121.0(2) . . ?
C10 Ru1 S2 158.6(2) . . ?
C6 Ru1 S2 96.8(2) . . ?
C9 Ru1 S2 157.9(2) . . ?
C8 Ru1 S2 121.3(2) . . ?
C7 Ru1 S2 97.2(2) . . ?
S1 Ru1 S2 86.16(7) . . y
C5 Ru1 S3 158.8(2) . . ?
C10 Ru1 S3 121.1(2) . . ?
C6 Ru1 S3 158.0(2) . . ?
C9 Ru1 S3 96.7(2) . . ?
C8 Ru1 S3 97.5(2) . . ?
C7 Ru1 S3 121.5(2) . . ?
S1 Ru1 S3 86.17(7) . . y
S2 Ru1 S3 79.09(7) . . y
C17 Ru2 C22 38.0(3) . . ?
C17 Ru2 C20 79.1(3) . . ?
C22 Ru2 C20 67.0(3) . . ?
C17 Ru2 C18 37.3(3) . . ?
C22 Ru2 C18 67.5(3) . . ?
C20 Ru2 C18 66.1(3) . . ?
C17 Ru2 C21 67.4(3) . . ?
C22 Ru2 C21 37.0(3) . . ?
C20 Ru2 C21 37.2(3) . . ?
C18 Ru2 C21 78.9(3) . . ?
C17 Ru2 C19 66.9(3) . . ?
C22 Ru2 C19 79.3(3) . . ?
C20 Ru2 C19 36.7(4) . . ?
C18 Ru2 C19 36.6(3) . . ?
C21 Ru2 C19 66.8(3) . . ?
C17 Ru2 S2 89.0(2) . . ?
C22 Ru2 S2 112.8(2) . . ?
C20 Ru2 S2 159.3(3) . . ?
C18 Ru2 S2 94.2(2) . . ?
C21 Ru2 S2 149.4(2) . . ?
C19 Ru2 S2 122.8(3) . . ?
C17 Ru2 S3 112.9(2) . . ?
C22 Ru2 S3 89.0(2) . . ?
C20 Ru2 S3 123.0(3) . . ?
C18 Ru2 S3 149.8(2) . . ?
C21 Ru2 S3 93.8(2) . . ?
C19 Ru2 S3 159.5(3) . . ?
S2 Ru2 S3 77.22(7) . . y
C17 Ru2 Cl1 150.8(2) . . ?
C22 Ru2 Cl1 150.9(2) . . ?
C20 Ru2 Cl1 86.5(2) . . ?
C18 Ru2 Cl1 113.6(2) . . ?
C21 Ru2 Cl1 113.9(3) . . ?
C19 Ru2 Cl1 86.5(2) . . ?
S2 Ru2 Cl1 96.29(8) . . y
S3 Ru2 Cl1 96.21(8) . . y
C2 S1 C3 102.7(5) . . ?
C2 S1 Ru1 107.9(3) . . ?
C3 S1 Ru1 107.6(3) . . ?
C1 S2 Ru1 101.1(3) . . ?
C1 S2 Ru2 113.4(4) . . ?
Ru1 S2 Ru2 101.84(8) . . y
C4 S3 Ru1 101.2(3) . . ?
C4 S3 Ru2 113.6(3) . . ?
Ru1 S3 Ru2 101.74(8) . . y
C2 C1 S2 117.6(7) . . ?
C1 C2 S1 113.6(6) . . ?
C4 C3 S1 113.8(6) . . ?
C3 C4 S3 117.3(7) . . ?
C6 C5 C10 120.2(7) . . ?
C6 C5 C11 121.3(8) . . ?
C10 C5 C11 118.5(8) . . ?
C6 C5 Ru1 72.2(4) . . ?
C10 C5 Ru1 71.1(4) . . ?
C11 C5 Ru1 129.6(6) . . ?
C5 C6 C7 120.2(8) . . ?
C5 C6 C12 119.0(8) . . ?
C7 C6 C12 120.8(8) . . ?
C5 C6 Ru1 71.4(4) . . ?
C7 C6 Ru1 72.5(4) . . ?
C12 C6 Ru1 127.8(6) . . ?
C8 C7 C6 120.1(7) . . ?
C8 C7 C13 120.1(8) . . ?
C6 C7 C13 119.7(9) . . ?
C8 C7 Ru1 72.0(4) . . ?
C6 C7 Ru1 70.5(4) . . ?
C13 C7 Ru1 133.3(6) . . ?
C7 C8 C9 120.8(7) . . ?
C7 C8 C14 121.7(8) . . ?
C9 C8 C14 117.5(8) . . ?
C7 C8 Ru1 72.0(4) . . ?
C9 C8 Ru1 70.8(4) . . ?
C14 C8 Ru1 133.1(6) . . ?
C10 C9 C8 119.1(7) . . ?
C10 C9 C15 120.3(8) . . ?
C8 C9 C15 120.5(8) . . ?
C10 C9 Ru1 70.9(4) . . ?
C8 C9 Ru1 71.9(4) . . ?
C15 C9 Ru1 128.3(6) . . ?
C9 C10 C5 119.5(7) . . ?
C9 C10 C16 118.9(8) . . ?
C5 C10 C16 121.5(7) . . ?
C9 C10 Ru1 72.3(4) . . ?
C5 C10 Ru1 70.8(4) . . ?
C16 C10 Ru1 129.7(6) . . ?
C18 C17 C22 119.5(8) . . ?
C18 C17 C23 119.8(9) . . ?
C22 C17 C23 120.6(9) . . ?
C18 C17 Ru2 72.4(4) . . ?
C22 C17 Ru2 71.2(4) . . ?
C23 C17 Ru2 131.1(6) . . ?
C19 C18 C17 120.5(9) . . ?
C19 C18 C24 119.6(9) . . ?
C17 C18 C24 119.8(9) . . ?
C19 C18 Ru2 72.1(5) . . ?
C17 C18 Ru2 70.3(4) . . ?
C24 C18 Ru2 127.4(6) . . ?
C18 C19 C20 119.8(8) . . ?
C18 C19 C25 120.4(10) . . ?
C20 C19 C25 119.8(9) . . ?
C18 C19 Ru2 71.3(4) . . ?
C20 C19 Ru2 71.2(5) . . ?
C25 C19 Ru2 129.9(6) . . ?
C19 C20 C21 120.9(8) . . ?
C19 C20 C26 120.0(9) . . ?
C21 C20 C26 119.1(10) . . ?
C19 C20 Ru2 72.2(5) . . ?
C21 C20 Ru2 71.6(4) . . ?
C26 C20 Ru2 129.7(6) . . ?
C22 C21 C20 119.4(8) . . ?
C22 C21 C27 119.9(10) . . ?
C20 C21 C27 120.6(10) . . ?
C22 C21 Ru2 70.5(4) . . ?
C20 C21 Ru2 71.2(5) . . ?
C27 C21 Ru2 128.5(6) . . ?
C21 C22 C17 119.8(8) . . ?
C21 C22 C28 118.9(9) . . ?
C17 C22 C28 121.2(9) . . ?
C21 C22 Ru2 72.5(5) . . ?
C17 C22 Ru2 70.9(4) . . ?
C28 C22 Ru2 130.9(6) . . ?

loop_
_geom_bond_atom_site_label_1
_geom_bond_atom_site_label_2
_geom_bond_distance
_geom_bond_site_symmetry_2
_geom_bond_publ_flag
Ru1 C5 2.228(7) . y
Ru1 C10 2.232(7) . y
Ru1 C6 2.239(7) . y
Ru1 C9 2.250(7) . y
Ru1 C8 2.265(7) . y
Ru1 C7 2.265(7) . y
Ru1 S1 2.3032(19) . y
Ru1 S2 2.3653(19) . y
Ru1 S3 2.3672(19) . y
Ru2 C17 2.205(7) . y
Ru2 C22 2.209(7) . y
Ru2 C20 2.229(8) . y
Ru2 C18 2.232(8) . y
Ru2 C21 2.235(8) . y
Ru2 C19 2.242(8) . y
Ru2 S2 2.414(2) . y
Ru2 S3 2.415(2) . y
Ru2 Cl1 2.416(2) . y
S1 C2 1.835(10) . ?
S1 C3 1.838(10) . ?
S2 C1 1.814(9) . ?
S3 C4 1.812(8) . ?
C1 C2 1.488(14) . ?
C3 C4 1.488(13) . ?
C5 C6 1.394(11) . ?
C5 C10 1.457(12) . ?
C5 C11 1.510(11) . ?
C6 C7 1.431(12) . ?
C6 C12 1.540(13) . ?
C7 C8 1.399(13) . ?
C7 C13 1.505(12) . ?
C8 C9 1.441(11) . ?
C8 C14 1.533(12) . ?
C9 C10 1.415(11) . ?
C9 C15 1.528(12) . ?
C10 C16 1.519(11) . ?
C17 C18 1.419(12) . ?
C17 C22 1.437(13) . ?
C17 C23 1.508(13) . ?
C18 C19 1.405(13) . ?
C18 C24 1.492(14) . ?
C19 C20 1.406(14) . ?
C19 C25 1.512(13) . ?
C20 C21 1.425(13) . ?
C20 C26 1.538(13) . ?
C21 C22 1.410(12) . ?
C21 C27 1.486(14) . ?
C22 C28 1.494(13) . ?
